data_4069894
loop_
_publ_author_name
'Doherty, Simon'
'Smyth, Catherine H.'
'Harrington, Ross W.'
'Clegg, William'

_publ_section_title
;
 Synthesis of Biaryl Diphosphines via a Stepwise Regioselective Double
 Diels&#x2212;Alder Cycloaddition&#x2212;Elimination Sequence: Efficient
 Ligands for the Palladium-Catalyzed Amination of Aromatic Bromides
;
_journal_issue 17
_journal_name_full Organometallics
_journal_page_first 5273
_journal_paper_doi 10.1021/om9004862
_journal_volume 28
_journal_year 2009
_chemical_formula_moiety 'C33 H28 O2 P, 0.5 H2 O'
_chemical_formula_sum 'C33 H29 O2.5 P2'
_chemical_formula_weight 527.50
_chemical_name_systematic
;
 ?
;
_space_group_IT_number 14
_symmetry_cell_setting monoclinic
_symmetry_space_group_name_Hall '-P 2yn'
_symmetry_space_group_name_H-M 'P 1 21/n 1'
_atom_sites_solution_hydrogens geom
_atom_sites_solution_primary direct
_atom_sites_solution_secondary difmap
_audit_creation_method SHELXL-97
_cell_angle_alpha 90.00
_cell_angle_beta 101.362(16)
_cell_angle_gamma 90.00
_cell_formula_units_Z 4
_cell_length_a 11.010(2)
_cell_length_b 16.589(6)
_cell_length_c 15.323(5)
_cell_measurement_reflns_used 96
_cell_measurement_temperature 150(2)
_cell_measurement_theta_max 27.50
_cell_measurement_theta_min 2.50
_cell_volume 2743.8(14)
_computing_cell_refinement EvalCCD
_computing_data_collection 'Nonius COLLECT'
_computing_data_reduction EvalCCD
_computing_molecular_graphics 'Bruker SHELXTL'
_computing_publication_material 'Bruker SHELXTL and local programs'
_computing_structure_refinement 'Bruker SHELXTL'
_computing_structure_solution 'Bruker SHELXTL'
_diffrn_ambient_temperature 150(2)
_diffrn_measured_fraction_theta_full 0.988
_diffrn_measured_fraction_theta_max 0.977
_diffrn_measurement_device_type 'Nonius KappaCCD diffractometer'
_diffrn_measurement_method '\f and \w scans'
_diffrn_radiation_monochromator graphite
_diffrn_radiation_source 'sealed tube'
_diffrn_radiation_type MoK\a
_diffrn_radiation_wavelength 0.71073
_diffrn_reflns_av_R_equivalents 0.0288
_diffrn_reflns_av_sigmaI/netI 0.0299
_diffrn_reflns_limit_h_max 14
_diffrn_reflns_limit_h_min -14
_diffrn_reflns_limit_k_max 20
_diffrn_reflns_limit_k_min -21
_diffrn_reflns_limit_l_max 19
_diffrn_reflns_limit_l_min -19
_diffrn_reflns_number 26311
_diffrn_reflns_theta_full 26.00
_diffrn_reflns_theta_max 27.50
_diffrn_reflns_theta_min 3.93
_diffrn_standards_number 0
_exptl_absorpt_coefficient_mu 0.189
_exptl_absorpt_correction_T_max 0.910
_exptl_absorpt_correction_T_min 0.850
_exptl_absorpt_correction_type multi-scan
_exptl_absorpt_process_details SADABS
_exptl_crystal_colour colourless
_exptl_crystal_density_diffrn 1.277
_exptl_crystal_density_method 'not measured'
_exptl_crystal_description block
_exptl_crystal_F_000 1108
_exptl_crystal_size_max 0.50
_exptl_crystal_size_mid 0.50
_exptl_crystal_size_min 0.50
_refine_diff_density_max 0.361
_refine_diff_density_min -0.287
_refine_diff_density_rms 0.048
_refine_ls_extinction_method none
_refine_ls_goodness_of_fit_ref 1.058
_refine_ls_hydrogen_treatment constr
_refine_ls_matrix_type full
_refine_ls_number_parameters 344
_refine_ls_number_reflns 6158
_refine_ls_number_restraints 0
_refine_ls_restrained_S_all 1.058
_refine_ls_R_factor_all 0.0634
_refine_ls_R_factor_gt 0.0392
_refine_ls_shift/su_max 0.001
_refine_ls_shift/su_mean 0.000
_refine_ls_structure_factor_coef Fsqd
_refine_ls_weighting_details 'calc w=1/[\s^2^(Fo^2^)+(0.0332P)^2^+1.7890P] where P=(Fo^2^+2Fc^2^)/3'
_refine_ls_weighting_scheme calc
_refine_ls_wR_factor_gt 0.0857
_refine_ls_wR_factor_ref 0.0980
_reflns_number_gt 4689
_reflns_number_total 6158
_reflns_threshold_expression I>2\s(I)
_cod_data_source_file om9004862_si_002.cif
_cod_data_source_block sd247_compound12
_cod_original_cell_volume 2743.9(15)
_cod_original_sg_symbol_H-M 'P 21/n'
_cod_original_formula_sum 'C33 H29 O2.50 P2'
_cod_database_code 4069894

loop_
_symmetry_equiv_pos_as_xyz
'x, y, z'
'-x+1/2, y+1/2, -z+1/2'
'-x, -y, -z'
'x-1/2, -y-1/2, z-1/2'

loop_
_atom_site_label
_atom_site_type_symbol
_atom_site_fract_x
_atom_site_fract_y
_atom_site_fract_z
_atom_site_U_iso_or_equiv
_atom_site_adp_type
_atom_site_occupancy
_atom_site_symmetry_multiplicity
_atom_site_calc_flag
_atom_site_refinement_flags
P1 P 0.20254(4) 0.59047(3) 0.18328(3) 0.02582(11) Uani 1 1 d .
P2 P 0.66047(4) 0.49359(3) 0.28932(3) 0.02323(11) Uani 1 1 d .
O1 O 0.11318(12) 0.63700(8) 0.11551(10) 0.0433(4) Uani 1 1 d .
O2 O 0.55342(10) 0.43778(8) 0.28656(8) 0.0314(3) Uani 1 1 d .
O3 O 0.5674(3) 0.2719(2) 0.3553(3) 0.0714(11) Uani 0.50 1 d P
C1 C 0.36080(16) 0.60574(10) 0.17321(12) 0.0287(4) Uani 1 1 d .
H1A H 0.3962 0.6573 0.1886 0.034 Uiso 1 1 calc R
C2 C 0.43193(14) 0.55047(10) 0.14589(11) 0.0236(3) Uani 1 1 d .
H2A H 0.4013 0.4968 0.1392 0.028 Uiso 1 1 calc R
C3 C 0.55689(14) 0.56627(10) 0.12482(11) 0.0227(3) Uani 1 1 d .
C4 C 0.66679(15) 0.54158(10) 0.18336(11) 0.0244(3) Uani 1 1 d .
C5 C 0.78206(16) 0.55715(11) 0.16032(12) 0.0302(4) Uani 1 1 d .
H5A H 0.8561 0.5408 0.1993 0.036 Uiso 1 1 calc R
C6 C 0.78865(17) 0.59614(12) 0.08117(12) 0.0330(4) Uani 1 1 d .
H6A H 0.8670 0.6078 0.0669 0.040 Uiso 1 1 calc R
C7 C 0.68064(17) 0.61806(11) 0.02292(12) 0.0305(4) Uani 1 1 d .
H7A H 0.6859 0.6434 -0.0318 0.037 Uiso 1 1 calc R
C8 C 0.56388(16) 0.60363(10) 0.04322(11) 0.0260(4) Uani 1 1 d .
C9 C 0.44817(17) 0.62825(12) -0.02262(12) 0.0338(4) Uani 1 1 d .
H9A H 0.4687 0.6367 -0.0813 0.051 Uiso 1 1 calc R
H9B H 0.4153 0.6784 -0.0025 0.051 Uiso 1 1 calc R
H9C H 0.3857 0.5856 -0.0265 0.051 Uiso 1 1 calc R
C10 C 0.19296(16) 0.62081(10) 0.29502(13) 0.0299(4) Uani 1 1 d .
C11 C 0.2906(2) 0.61170(12) 0.36770(13) 0.0393(5) Uani 1 1 d .
H11A H 0.3657 0.5874 0.3597 0.047 Uiso 1 1 calc R
C12 C 0.2785(3) 0.63813(13) 0.45216(16) 0.0542(6) Uani 1 1 d .
H12A H 0.3460 0.6330 0.5011 0.065 Uiso 1 1 calc R
C13 C 0.1686(3) 0.67164(14) 0.46434(19) 0.0609(7) Uani 1 1 d .
H13A H 0.1603 0.6893 0.5219 0.073 Uiso 1 1 calc R
C14 C 0.0714(3) 0.67962(14) 0.3940(2) 0.0633(8) Uani 1 1 d .
H14A H -0.0044 0.7020 0.4033 0.076 Uiso 1 1 calc R
C15 C 0.08220(19) 0.65526(12) 0.30847(17) 0.0465(6) Uani 1 1 d .
H15A H 0.0147 0.6621 0.2598 0.056 Uiso 1 1 calc R
C16 C 0.17394(15) 0.48318(10) 0.17543(11) 0.0233(3) Uani 1 1 d .
C17 C 0.07014(16) 0.45702(12) 0.11419(12) 0.0302(4) Uani 1 1 d .
H17A H 0.0175 0.4953 0.0793 0.036 Uiso 1 1 calc R
C18 C 0.04369(18) 0.37510(13) 0.10414(13) 0.0383(5) Uani 1 1 d .
H18A H -0.0269 0.3575 0.0625 0.046 Uiso 1 1 calc R
C19 C 0.12024(19) 0.31944(12) 0.15485(14) 0.0391(5) Uani 1 1 d .
H19A H 0.1021 0.2636 0.1477 0.047 Uiso 1 1 calc R
C20 C 0.22376(18) 0.34460(11) 0.21631(13) 0.0345(4) Uani 1 1 d .
H20A H 0.2760 0.3059 0.2508 0.041 Uiso 1 1 calc R
C21 C 0.25088(15) 0.42635(10) 0.22727(12) 0.0274(4) Uani 1 1 d .
H21A H 0.3211 0.4436 0.2696 0.033 Uiso 1 1 calc R
C22 C 0.66115(15) 0.57584(11) 0.36780(11) 0.0265(4) Uani 1 1 d .
C23 C 0.69549(17) 0.65440(11) 0.35089(13) 0.0331(4) Uani 1 1 d .
H23A H 0.7220 0.6665 0.2970 0.040 Uiso 1 1 calc R
C24 C 0.69084(18) 0.71526(12) 0.41329(14) 0.0411(5) Uani 1 1 d .
H24A H 0.7135 0.7688 0.4012 0.049 Uiso 1 1 calc R
C25 C 0.65362(18) 0.69838(13) 0.49228(14) 0.0424(5) Uani 1 1 d .
H25A H 0.6505 0.7401 0.5342 0.051 Uiso 1 1 calc R
C26 C 0.6207(2) 0.62016(14) 0.51029(13) 0.0437(5) Uani 1 1 d .
H26A H 0.5960 0.6083 0.5649 0.052 Uiso 1 1 calc R
C27 C 0.62403(18) 0.55908(12) 0.44824(12) 0.0364(4) Uani 1 1 d .
H27A H 0.6009 0.5057 0.4606 0.044 Uiso 1 1 calc R
C28 C 0.80738(15) 0.44194(10) 0.32281(11) 0.0250(3) Uani 1 1 d .
C29 C 0.91301(15) 0.47896(11) 0.37205(12) 0.0311(4) Uani 1 1 d .
H29A H 0.9091 0.5334 0.3906 0.037 Uiso 1 1 calc R
C30 C 1.02417(16) 0.43649(13) 0.39412(13) 0.0366(4) Uani 1 1 d .
H30A H 1.0959 0.4621 0.4271 0.044 Uiso 1 1 calc R
C31 C 1.02962(17) 0.35710(13) 0.36799(13) 0.0395(5) Uani 1 1 d .
H31A H 1.1054 0.3282 0.3831 0.047 Uiso 1 1 calc R
C32 C 0.92532(18) 0.31924(13) 0.31989(14) 0.0424(5) Uani 1 1 d .
H32A H 0.9296 0.2645 0.3026 0.051 Uiso 1 1 calc R
C33 C 0.81424(17) 0.36148(12) 0.29688(13) 0.0347(4) Uani 1 1 d .
H33A H 0.7430 0.3356 0.2635 0.042 Uiso 1 1 calc R

loop_
_atom_site_aniso_label
_atom_site_aniso_U_11
_atom_site_aniso_U_22
_atom_site_aniso_U_33
_atom_site_aniso_U_23
_atom_site_aniso_U_13
_atom_site_aniso_U_12
P1 0.0192(2) 0.0220(2) 0.0370(3) 0.00803(18) 0.00727(18) 0.00161(17)
P2 0.0175(2) 0.0262(2) 0.0262(2) 0.00142(17) 0.00472(15) -0.00010(17)
O1 0.0298(7) 0.0408(8) 0.0576(9) 0.0245(7) 0.0045(6) 0.0059(6)
O2 0.0217(6) 0.0328(7) 0.0390(7) 0.0056(5) 0.0044(5) -0.0042(5)
O3 0.056(2) 0.050(2) 0.097(3) 0.0139(19) -0.0098(19) -0.0167(17)
C1 0.0252(9) 0.0218(9) 0.0414(10) 0.0018(7) 0.0120(7) -0.0038(7)
C2 0.0205(8) 0.0233(8) 0.0266(9) 0.0016(7) 0.0037(6) -0.0034(6)
C3 0.0220(8) 0.0203(8) 0.0266(8) -0.0032(6) 0.0066(6) -0.0020(6)
C4 0.0220(8) 0.0252(8) 0.0267(9) -0.0013(7) 0.0064(6) -0.0014(7)
C5 0.0213(8) 0.0373(10) 0.0325(10) 0.0013(8) 0.0072(7) 0.0004(7)
C6 0.0265(9) 0.0391(11) 0.0374(10) 0.0019(8) 0.0164(8) -0.0021(8)
C7 0.0367(10) 0.0278(9) 0.0304(9) 0.0029(7) 0.0150(8) 0.0014(8)
C8 0.0283(9) 0.0227(8) 0.0279(9) -0.0012(7) 0.0081(7) 0.0015(7)
C9 0.0351(10) 0.0348(10) 0.0312(10) 0.0077(8) 0.0056(8) 0.0038(8)
C10 0.0299(9) 0.0163(8) 0.0478(11) -0.0001(7) 0.0182(8) -0.0022(7)
C11 0.0492(12) 0.0303(10) 0.0411(11) 0.0009(8) 0.0150(9) 0.0052(9)
C12 0.0844(18) 0.0372(12) 0.0445(13) -0.0019(10) 0.0213(12) -0.0011(12)
C13 0.093(2) 0.0360(12) 0.0682(17) -0.0147(12) 0.0514(16) -0.0147(13)
C14 0.0583(15) 0.0406(13) 0.108(2) -0.0250(14) 0.0582(16) -0.0081(11)
C15 0.0310(10) 0.0309(11) 0.0829(17) -0.0156(10) 0.0240(10) -0.0034(8)
C16 0.0207(8) 0.0255(9) 0.0254(8) 0.0023(7) 0.0085(6) -0.0016(6)
C17 0.0242(9) 0.0408(11) 0.0262(9) 0.0029(8) 0.0064(7) -0.0036(8)
C18 0.0362(11) 0.0474(12) 0.0324(10) -0.0102(9) 0.0096(8) -0.0174(9)
C19 0.0474(12) 0.0284(10) 0.0479(12) -0.0118(9) 0.0248(10) -0.0115(9)
C20 0.0370(10) 0.0257(9) 0.0448(11) 0.0066(8) 0.0177(8) 0.0038(8)
C21 0.0230(8) 0.0267(9) 0.0329(10) 0.0049(7) 0.0069(7) -0.0008(7)
C22 0.0204(8) 0.0304(9) 0.0279(9) 0.0000(7) 0.0026(6) 0.0060(7)
C23 0.0303(9) 0.0316(10) 0.0369(10) 0.0004(8) 0.0057(8) 0.0031(8)
C24 0.0366(11) 0.0304(10) 0.0525(13) -0.0054(9) -0.0007(9) 0.0053(8)
C25 0.0392(11) 0.0450(12) 0.0371(11) -0.0133(9) -0.0066(9) 0.0184(9)
C26 0.0485(12) 0.0541(13) 0.0278(10) -0.0022(9) 0.0060(9) 0.0184(10)
C27 0.0400(11) 0.0381(11) 0.0314(10) 0.0029(8) 0.0077(8) 0.0078(8)
C28 0.0204(8) 0.0309(9) 0.0244(8) 0.0023(7) 0.0064(6) 0.0025(7)
C29 0.0234(9) 0.0322(10) 0.0367(10) 0.0011(8) 0.0036(7) -0.0014(7)
C30 0.0213(9) 0.0502(12) 0.0368(10) 0.0058(9) 0.0024(7) 0.0003(8)
C31 0.0265(10) 0.0558(13) 0.0371(11) 0.0034(9) 0.0089(8) 0.0164(9)
C32 0.0396(11) 0.0400(11) 0.0475(12) -0.0098(9) 0.0086(9) 0.0155(9)
C33 0.0285(9) 0.0381(11) 0.0359(10) -0.0104(8) 0.0026(8) 0.0047(8)

loop_
_atom_type_symbol
_atom_type_description
_atom_type_scat_dispersion_real
_atom_type_scat_dispersion_imag
_atom_type_scat_source
C C 0.0033 0.0016 'International Tables Vol C Tables 4.2.6.8 and 6.1.1.4'
H H 0.0000 0.0000 'International Tables Vol C Tables 4.2.6.8 and 6.1.1.4'
O O 0.0106 0.0060 'International Tables Vol C Tables 4.2.6.8 and 6.1.1.4'
P P 0.1023 0.0942 'International Tables Vol C Tables 4.2.6.8 and 6.1.1.4'

loop_
_geom_angle_atom_site_label_1
_geom_angle_atom_site_label_2
_geom_angle_atom_site_label_3
_geom_angle
O1 P1 C1 112.56(8)
O1 P1 C10 111.13(9)
O1 P1 C16 112.32(8)
C1 P1 C10 106.29(9)
C1 P1 C16 106.99(8)
C10 P1 C16 107.18(8)
O2 P2 C4 114.47(8)
O2 P2 C22 112.62(8)
O2 P2 C28 111.74(8)
C4 P2 C22 105.40(8)
C4 P2 C28 105.68(8)
C22 P2 C28 106.28(8)
P1 C1 H1A 117.5
P1 C1 C2 124.92(14)
H1A C1 C2 117.5
C1 C2 H2A 117.6
C1 C2 C3 124.89(15)
H2A C2 C3 117.6
C2 C3 C4 121.28(15)
C2 C3 C8 118.75(14)
C4 C3 C8 119.93(15)
P2 C4 C3 120.84(12)
P2 C4 C5 119.91(13)
C3 C4 C5 119.22(15)
C4 C5 H5A 119.7
C4 C5 C6 120.63(16)
H5A C5 C6 119.7
C5 C6 H6A 120.1
C5 C6 C7 119.88(16)
H6A C6 C7 120.1
C6 C7 H7A 119.3
C6 C7 C8 121.33(16)
H7A C7 C8 119.3
C3 C8 C7 118.96(16)
C3 C8 C9 121.48(15)
C7 C8 C9 119.56(16)
C8 C9 H9A 109.5
C8 C9 H9B 109.5
C8 C9 H9C 109.5
H9A C9 H9B 109.5
H9A C9 H9C 109.5
H9B C9 H9C 109.5
P1 C10 C11 123.12(14)
P1 C10 C15 117.96(16)
C11 C10 C15 118.92(19)
C10 C11 H11A 119.8
C10 C11 C12 120.4(2)
H11A C11 C12 119.8
C11 C12 H12A 120.0
C11 C12 C13 119.9(2)
H12A C12 C13 120.0
C12 C13 H13A 119.9
C12 C13 C14 120.3(2)
H13A C13 C14 119.9
C13 C14 H14A 119.6
C13 C14 C15 120.9(2)
H14A C14 C15 119.6
C10 C15 C14 119.6(2)
C10 C15 H15A 120.2
C14 C15 H15A 120.2
P1 C16 C17 117.34(13)
P1 C16 C21 123.07(13)
C17 C16 C21 119.58(16)
C16 C17 H17A 119.9
C16 C17 C18 120.21(17)
H17A C17 C18 119.9
C17 C18 H18A 120.0
C17 C18 C19 119.94(18)
H18A C18 C19 120.0
C18 C19 H19A 119.7
C18 C19 C20 120.51(18)
H19A C19 C20 119.7
C19 C20 H20A 120.0
C19 C20 C21 120.10(18)
H20A C20 C21 120.0
C16 C21 C20 119.66(17)
C16 C21 H21A 120.2
C20 C21 H21A 120.2
P2 C22 C23 122.97(14)
P2 C22 C27 117.99(14)
C23 C22 C27 119.04(17)
C22 C23 H23A 120.0
C22 C23 C24 119.98(18)
H23A C23 C24 120.0
C23 C24 H24A 119.7
C23 C24 C25 120.7(2)
H24A C24 C25 119.7
C24 C25 H25A 120.1
C24 C25 C26 119.83(18)
H25A C25 C26 120.1
C25 C26 H26A 120.0
C25 C26 C27 120.0(2)
H26A C26 C27 120.0
C22 C27 C26 120.46(19)
C22 C27 H27A 119.8
C26 C27 H27A 119.8
P2 C28 C29 123.11(14)
P2 C28 C33 117.75(13)
C29 C28 C33 119.13(16)
C28 C29 H29A 119.8
C28 C29 C30 120.40(18)
H29A C29 C30 119.8
C29 C30 H30A 120.1
C29 C30 C31 119.84(18)
H30A C30 C31 120.1
C30 C31 H31A 119.8
C30 C31 C32 120.48(17)
H31A C31 C32 119.8
C31 C32 H32A 120.0
C31 C32 C33 120.02(19)
H32A C32 C33 120.0
C28 C33 C32 120.13(17)
C28 C33 H33A 119.9
C32 C33 H33A 119.9

loop_
_geom_bond_atom_site_label_1
_geom_bond_atom_site_label_2
_geom_bond_distance
P1 O1 1.4965(13)
P1 C1 1.7971(17)
P1 C10 1.808(2)
P1 C16 1.8073(18)
P2 O2 1.4927(13)
P2 C4 1.8219(18)
P2 C22 1.8178(18)
P2 C28 1.8129(17)
C1 H1A 0.950
C1 C2 1.326(2)
C2 H2A 0.950
C2 C3 1.497(2)
C3 C4 1.417(2)
C3 C8 1.411(2)
C4 C5 1.407(2)
C5 H5A 0.950
C5 C6 1.389(3)
C6 H6A 0.950
C6 C7 1.387(3)
C7 H7A 0.950
C7 C8 1.401(2)
C8 C9 1.517(2)
C9 H9A 0.980
C9 H9B 0.980
C9 H9C 0.980
C10 C11 1.395(3)
C10 C15 1.398(3)
C11 H11A 0.950
C11 C12 1.397(3)
C12 H12A 0.950
C12 C13 1.377(4)
C13 H13A 0.950
C13 C14 1.368(4)
C14 H14A 0.950
C14 C15 1.398(3)
C15 H15A 0.950
C16 C17 1.397(2)
C16 C21 1.404(2)
C17 H17A 0.950
C17 C18 1.392(3)
C18 H18A 0.950
C18 C19 1.381(3)
C19 H19A 0.950
C19 C20 1.392(3)
C20 H20A 0.950
C20 C21 1.392(3)
C21 H21A 0.950
C22 C23 1.395(3)
C22 C27 1.401(3)
C23 H23A 0.950
C23 C24 1.398(3)
C24 H24A 0.950
C24 C25 1.381(3)
C25 H25A 0.950
C25 C26 1.389(3)
C26 H26A 0.950
C26 C27 1.395(3)
C27 H27A 0.950
C28 C29 1.398(2)
C28 C33 1.399(3)
C29 H29A 0.950
C29 C30 1.395(3)
C30 H30A 0.950
C30 C31 1.381(3)
C31 H31A 0.950
C31 C32 1.387(3)
C32 H32A 0.950
C32 C33 1.393(3)
C33 H33A 0.950

loop_
_geom_torsion_atom_site_label_1
_geom_torsion_atom_site_label_2
_geom_torsion_atom_site_label_3
_geom_torsion_atom_site_label_4
_geom_torsion
O1 P1 C1 C2 -110.60(17)
C10 P1 C1 C2 127.52(16)
C16 P1 C1 C2 13.25(19)
P1 C1 C2 C3 170.62(13)
C1 C2 C3 C4 105.4(2)
C1 C2 C3 C8 -77.1(2)
C2 C3 C4 P2 -2.8(2)
C2 C3 C4 C5 179.44(15)
C8 C3 C4 P2 179.75(12)
C8 C3 C4 C5 2.0(2)
O2 P2 C4 C3 37.27(16)
O2 P2 C4 C5 -145.03(14)
C22 P2 C4 C3 -87.05(15)
C22 P2 C4 C5 90.65(15)
C28 P2 C4 C3 160.66(13)
C28 P2 C4 C5 -21.64(16)
P2 C4 C5 C6 -177.82(14)
C3 C4 C5 C6 -0.1(3)
C4 C5 C6 C7 -1.8(3)
C5 C6 C7 C8 1.7(3)
C6 C7 C8 C3 0.2(3)
C6 C7 C8 C9 -179.72(17)
C2 C3 C8 C7 -179.57(15)
C2 C3 C8 C9 0.4(2)
C4 C3 C8 C7 -2.1(2)
C4 C3 C8 C9 177.83(16)
O1 P1 C10 C11 -155.44(15)
O1 P1 C10 C15 24.32(17)
C1 P1 C10 C11 -32.65(17)
C1 P1 C10 C15 147.11(14)
C16 P1 C10 C11 81.50(16)
C16 P1 C10 C15 -98.74(15)
P1 C10 C11 C12 178.45(16)
C15 C10 C11 C12 -1.3(3)
C10 C11 C12 C13 1.6(3)
C11 C12 C13 C14 -0.4(3)
C12 C13 C14 C15 -1.0(4)
P1 C10 C15 C14 -179.87(16)
C11 C10 C15 C14 -0.1(3)
C13 C14 C15 C10 1.3(3)
O1 P1 C16 C17 -4.64(16)
O1 P1 C16 C21 175.10(14)
C1 P1 C16 C17 -128.64(13)
C1 P1 C16 C21 51.10(16)
C10 P1 C16 C17 117.68(14)
C10 P1 C16 C21 -62.58(16)
P1 C16 C17 C18 179.25(14)
C21 C16 C17 C18 -0.5(2)
C16 C17 C18 C19 0.0(3)
C17 C18 C19 C20 0.2(3)
C18 C19 C20 C21 0.1(3)
C19 C20 C21 C16 -0.6(3)
P1 C16 C21 C20 -178.95(13)
C17 C16 C21 C20 0.8(2)
O2 P2 C22 C23 -141.49(14)
O2 P2 C22 C27 37.79(16)
C4 P2 C22 C23 -16.01(16)
C4 P2 C22 C27 163.26(13)
C28 P2 C22 C23 95.86(15)
C28 P2 C22 C27 -84.87(15)
P2 C22 C23 C24 178.36(14)
C27 C22 C23 C24 -0.9(3)
C22 C23 C24 C25 0.6(3)
C23 C24 C25 C26 0.2(3)
C24 C25 C26 C27 -0.7(3)
C25 C26 C27 C22 0.4(3)
P2 C22 C27 C26 -178.91(15)
C23 C22 C27 C26 0.4(3)
O2 P2 C28 C29 -147.20(14)
O2 P2 C28 C33 33.47(16)
C4 P2 C28 C29 87.69(16)
C4 P2 C28 C33 -91.64(15)
C22 P2 C28 C29 -23.98(17)
C22 P2 C28 C33 156.69(14)
P2 C28 C29 C30 -178.58(14)
C33 C28 C29 C30 0.7(3)
C28 C29 C30 C31 -0.7(3)
C29 C30 C31 C32 0.0(3)
C30 C31 C32 C33 0.6(3)
C31 C32 C33 C28 -0.5(3)
P2 C28 C33 C32 179.20(15)
C29 C28 C33 C32 -0.2(3)
